data_9015409
loop_
_publ_author_name
'Likhachieva, A. Y.'
'Rashchenko, S. V.'
'Seryotkin, Y. V.'

_publ_section_title
;
 The deformation mechanism of a pressure-induced phase transition
 in dehydrated analcime
 Note: dehydrated, P = 0.9 GPa
;
_journal_name_full 'Mineralogical Magazine'
_journal_page_first 129
_journal_page_last 142
_journal_paper_doi 10.1180/minmag.2012.076.1.129
_journal_volume 76
_journal_year 2012
_chemical_compound_source 'Nidym River, East Siberia, Russia'
_chemical_formula_sum 'Al8 H1.12 Na7.69 O48.56 Si16'
_chemical_name_mineral Analcime
_space_group_IT_number 146
_symmetry_space_group_name_Hall 'R 3'
_symmetry_space_group_name_H-M 'R 3 :H'
_cell_angle_alpha 90
_cell_angle_beta 90
_cell_angle_gamma 120
_cell_length_a 18.468
_cell_length_b 18.468
_cell_length_c 11.601
_cell_volume 3426.619
_database_code_amcsd 0019000
_exptl_crystal_density_diffrn 2.355
_cod_original_sg_symbol_H-M 'R 3'
_cod_original_formula_sum 'Na7.69 (Al8 Si16) O48.56 H1.12'
_cod_database_code 9015409

loop_
_space_group_symop_operation_xyz
x,y,z
2/3+x,1/3+y,1/3+z
1/3+x,2/3+y,2/3+z
-y,x-y,z
2/3-y,1/3+x-y,1/3+z
1/3-y,2/3+x-y,2/3+z
-x+y,-x,z
2/3-x+y,1/3-x,1/3+z
1/3-x+y,2/3-x,2/3+z

loop_
_atom_site_label
_atom_site_fract_x
_atom_site_fract_y
_atom_site_fract_z
_atom_site_occupancy
_atom_site_type_symbol
_atom_site_attached_hydrogens
Na11 0.11900 0.11400 0.75400 0.27000 Na 0
Na2 0.00000 0.00000 0.35900 1.00000 Na 0
Na3 0.92890 0.19000 0.18800 0.97000 Na 0
Na4 0.32600 0.36300 0.51800 0.99000 Na 0
Al1 0.17880 0.07860 0.54500 0.33333 Al 0
Si1 0.17880 0.07860 0.54500 0.66667 Si 0
Al2 0.33260 0.19210 0.40850 0.33333 Al 0
Si2 0.33260 0.19210 0.40850 0.66667 Si 0
Al3 0.49270 0.22080 0.28430 0.33333 Al 0
Si3 0.49270 0.22080 0.28430 0.66667 Si 0
Al4 0.45170 0.12800 0.08280 0.33333 Al 0
Si4 0.45170 0.12800 0.08280 0.66667 Si 0
Al5 -0.17960 -0.07300 -0.53090 0.33333 Al 0
Si5 -0.17960 -0.07300 -0.53090 0.66667 Si 0
Al6 -0.34050 -0.20220 -0.41990 0.33333 Al 0
Si6 -0.34050 -0.20220 -0.41990 0.66667 Si 0
Al7 -0.48900 -0.21420 -0.30980 0.33333 Al 0
Si7 -0.48900 -0.21420 -0.30980 0.66667 Si 0
Al8 -0.46670 -0.12870 -0.08340 0.33333 Al 0
Si8 -0.46670 -0.12870 -0.08340 0.66667 Si 0
O1 0.15190 0.14840 0.55680 1.00000 O 0
O2 0.18700 0.05320 0.67340 1.00000 O 0
O3 0.25760 0.10530 0.46460 1.00000 O 0
O4 0.40160 0.16500 0.35560 1.00000 O 0
O5 0.29060 0.22820 0.31670 1.00000 O 0
O6 0.46840 0.20580 0.15230 1.00000 O 0
O7 0.56830 0.21080 0.32750 1.00000 O 0
O8 0.44560 0.06300 0.17620 1.00000 O 0
O9 -0.12010 -0.11300 -0.51130 1.00000 O 0
O10 -0.17370 -0.05280 -0.66420 1.00000 O 0
O11 -0.27940 -0.13280 -0.51230 1.00000 O 0
O12 -0.39060 -0.17230 -0.33640 1.00000 O 0
O13 -0.28990 -0.23570 -0.34270 1.00000 O 0
O14 -0.50170 -0.21180 -0.17010 1.00000 O 0
O15 -0.52640 -0.16670 -0.37470 1.00000 O 0
O16 -0.46310 -0.04930 -0.15200 1.00000 O 0
Wat1 0.00000 0.00000 0.82500 0.56000 O 2

loop_
_cod_changelog_entry_id
_cod_changelog_entry_author
_cod_changelog_entry_date
_cod_changelog_entry_text
1
;cod-tools version 3.8.0
Id: cif_guess_AMCSD_atom_types 9581 2023-05-17 12:35:41Z saulius
;
2023-05-23T09:20:10+03:00
;Derived atom types and hydrogen counts
from atom names that follow the AMCSD naming convention
(Wat == water, O-H == hydroxyl).
;

loop_
_cod_related_entry_id
_cod_related_entry_database
_cod_related_entry_code
1 AMCSD 0019000

_cell_formula_units_Z 3
